data_4029405
loop_
_publ_author_name
'Hong, Fong-Jiao'
'Low, Yun-Yee'
'Chong, Kam-Weng'
'Thomas, Noel F.'
'Kam, Toh-Seok'

_publ_section_title
;
 Biomimetic oxidative dimerization of anodically generated stilbene
 radical cations: effect of aromatic substitution on product distribution
 and reaction pathways.
;
_journal_issue 10
_journal_name_full 'The Journal of organic chemistry'
_journal_page_first 4528
_journal_page_last 4543
_journal_paper_doi 10.1021/jo500559r
_journal_volume 79
_journal_year 2014
_chemical_formula_moiety 'C32 H30 O4'
_chemical_formula_sum 'C32 H30 O4'
_chemical_formula_weight 478.56
_chemical_melting_point 176(2)
_chemical_name_systematic
; 
 ? 
;
_space_group_IT_number 2
_symmetry_cell_setting triclinic
_symmetry_space_group_name_Hall '-P 1'
_symmetry_space_group_name_H-M 'P -1'
_atom_sites_solution_hydrogens geom
_atom_sites_solution_primary direct
_atom_sites_solution_secondary difmap
_audit_creation_method SHELXL-97
_cell_angle_alpha 107.797(2)
_cell_angle_beta 90.011(2)
_cell_angle_gamma 91.077(2)
_cell_formula_units_Z 4
_cell_length_a 10.2734(3)
_cell_length_b 15.6266(4)
_cell_length_c 16.2315(4)
_cell_measurement_reflns_used 6551
_cell_measurement_temperature 100(2)
_cell_measurement_theta_max 30.30
_cell_measurement_theta_min 2.37
_cell_volume 2480.59(12)
_computing_cell_refinement 'SAINT (Bruker, 2007)'
_computing_data_collection 'APEX2 (Bruker, 2007)'
_computing_data_reduction 'SAINT (Bruker, 2007)'
_computing_molecular_graphics 'X-SEED (Barbour, 2001)'
_computing_publication_material
;  
SHELXL-97 (Sheldrick, 2008), enCIFer (Allen et al., 2004),
;
_computing_structure_refinement
;  
SHELXL97 (Sheldrick, 2008), Olex2 (Dolomanov & Puschmann, 2009)
;
_computing_structure_solution 'SHELXS97 (Sheldrick, 2008)'
_diffrn_ambient_temperature 100(2)
_diffrn_measured_fraction_theta_full 0.996
_diffrn_measured_fraction_theta_max 0.995
_diffrn_measurement_device_type 'Bruker SMART APEX CCD'
_diffrn_measurement_method '\w scans'
_diffrn_radiation_monochromator graphite
_diffrn_radiation_source 'fine-focus sealed tube'
_diffrn_radiation_type MoK\a
_diffrn_radiation_wavelength 0.71073
_diffrn_reflns_av_R_equivalents 0.0316
_diffrn_reflns_av_sigmaI/netI 0.0500
_diffrn_reflns_limit_h_max 13
_diffrn_reflns_limit_h_min -13
_diffrn_reflns_limit_k_max 20
_diffrn_reflns_limit_k_min -20
_diffrn_reflns_limit_l_max 21
_diffrn_reflns_limit_l_min -21
_diffrn_reflns_number 23540
_diffrn_reflns_theta_full 25.00
_diffrn_reflns_theta_max 27.50
_diffrn_reflns_theta_min 1.32
_exptl_absorpt_coefficient_mu 0.083
_exptl_absorpt_correction_T_max 0.9884
_exptl_absorpt_correction_T_min 0.9455
_exptl_absorpt_correction_type multi-scan
_exptl_absorpt_process_details 'SADABS (Bruker, 2006)'
_exptl_crystal_colour colorless
_exptl_crystal_density_diffrn 1.281
_exptl_crystal_density_method 'not measured'
_exptl_crystal_description block
_exptl_crystal_F_000 1016
_exptl_crystal_size_max 0.68
_exptl_crystal_size_mid 0.29
_exptl_crystal_size_min 0.14
_refine_diff_density_max 0.456
_refine_diff_density_min -0.291
_refine_diff_density_rms 0.066
_refine_ls_extinction_method none
_refine_ls_goodness_of_fit_ref 1.082
_refine_ls_hydrogen_treatment constr
_refine_ls_matrix_type full
_refine_ls_number_parameters 657
_refine_ls_number_reflns 11338
_refine_ls_number_restraints 0
_refine_ls_restrained_S_all 1.082
_refine_ls_R_factor_all 0.0812
_refine_ls_R_factor_gt 0.0632
_refine_ls_shift/su_max <0.001
_refine_ls_shift/su_mean <0.001
_refine_ls_structure_factor_coef Fsqd
_refine_ls_weighting_details 'calc w=1/[\s^2^(Fo^2^)+(0.0427P)^2^+4.4498P] where P=(Fo^2^+2Fc^2^)/3'
_refine_ls_weighting_scheme calc
_refine_ls_wR_factor_gt 0.1582
_refine_ls_wR_factor_ref 0.1667
_reflns_number_gt 8818
_reflns_number_total 11338
_reflns_threshold_expression I>2\s(I)
_cod_data_source_file jo500559r_si_034.cif
_cod_data_source_block hfj_1636_0m
_cod_depositor_comments
;
The following automatic conversions were performed:

'_chemical_melting_point' value '174-178' was changed to '176(2)' -
the average value was taken and precision was
estimated.

'_symmetry_cell_setting' value 'Triclinic' changed to
'triclinic' according to
/usr/data/users/saulius/crontab/automatic-downloads/rss-feeds/ACS/lib/dictionaries/cif_core.dic
dictionary named 'cif_core.dic' version 2.4.2 from 2011-04-26.

Automatic conversion script
Id: cif_fix_values 2281 2013-09-26 08:29:07Z andrius 

 Adding full bibliography for 4029384--4029417.cif.
;
_cod_original_cell_volume 2480.59(11)
_cod_database_code 4029405

loop_
_symmetry_equiv_pos_as_xyz
'x, y, z'
'-x, -y, -z'

loop_
_atom_site_label
_atom_site_type_symbol
_atom_site_fract_x
_atom_site_fract_y
_atom_site_fract_z
_atom_site_U_iso_or_equiv
_atom_site_adp_type
_atom_site_occupancy
_atom_site_symmetry_multiplicity
_atom_site_calc_flag
_atom_site_refinement_flags
C1A C 0.8669(2) 0.07466(15) 0.04607(15) 0.0145(4) Uani 1 1 d .
C2A C 0.8605(2) 0.08589(16) -0.03484(15) 0.0163(5) Uani 1 1 d .
H2A H 0.9241 0.1216 -0.0523 0.020 Uiso 1 1 calc R
C3A C 0.7589(2) 0.04385(16) -0.09080(15) 0.0183(5) Uani 1 1 d .
C4A C 0.6659(2) -0.00793(17) -0.06495(16) 0.0208(5) Uani 1 1 d .
H4A H 0.5985 -0.0377 -0.1038 0.025 Uiso 1 1 calc R
C5A C 0.6712(2) -0.01630(17) 0.01858(16) 0.0194(5) Uani 1 1 d .
H5A H 0.6065 -0.0508 0.0367 0.023 Uiso 1 1 calc R
C6A C 0.7706(2) 0.02566(16) 0.07442(15) 0.0164(5) Uani 1 1 d .
C7A C 0.9676(2) 0.11087(15) 0.11544(15) 0.0146(5) Uani 1 1 d .
H7A H 1.0574 0.1003 0.0912 0.018 Uiso 1 1 calc R
C8A C 0.9506(2) 0.21142(15) 0.16910(15) 0.0145(4) Uani 1 1 d .
H8A H 0.8553 0.2238 0.1728 0.017 Uiso 1 1 calc R
C9A C 1.0153(2) 0.27477(15) 0.12687(14) 0.0144(4) Uani 1 1 d .
C10A C 1.1501(2) 0.28010(16) 0.12018(16) 0.0178(5) Uani 1 1 d .
H10A H 1.2031 0.2464 0.1464 0.021 Uiso 1 1 calc R
C11A C 1.2088(2) 0.33390(17) 0.07583(16) 0.0199(5) Uani 1 1 d .
H11A H 1.3009 0.3365 0.0716 0.024 Uiso 1 1 calc R
C12A C 1.1318(3) 0.38375(17) 0.03780(16) 0.0198(5) Uani 1 1 d .
C13A C 0.9974(2) 0.37894(17) 0.04320(16) 0.0197(5) Uani 1 1 d .
H13A H 0.9446 0.4125 0.0167 0.024 Uiso 1 1 calc R
C14A C 0.9402(2) 0.32510(16) 0.08734(15) 0.0175(5) Uani 1 1 d .
H14A H 0.8480 0.3223 0.0909 0.021 Uiso 1 1 calc R
C15A C 0.6603(3) 0.0178(2) -0.22997(19) 0.0395(8) Uani 1 1 d .
H15A H 0.6622 -0.0477 -0.2433 0.059 Uiso 1 1 calc R
H15B H 0.6730 0.0339 -0.2832 0.059 Uiso 1 1 calc R
H15C H 0.5760 0.0396 -0.2047 0.059 Uiso 1 1 calc R
C16A C 1.3135(3) 0.4697(2) 0.01250(19) 0.0301(6) Uani 1 1 d .
H16A H 1.3246 0.4960 0.0752 0.045 Uiso 1 1 calc R
H16B H 1.3347 0.5152 -0.0159 0.045 Uiso 1 1 calc R
H16C H 1.3717 0.4188 -0.0086 0.045 Uiso 1 1 calc R
C1B C 0.9863(2) 0.12422(16) 0.26521(15) 0.0153(5) Uani 1 1 d .
C2B C 1.0202(2) 0.10750(17) 0.34122(15) 0.0173(5) Uani 1 1 d .
H2B H 1.0145 0.0483 0.3456 0.021 Uiso 1 1 calc R
C3B C 1.0631(2) 0.17937(18) 0.41163(15) 0.0186(5) Uani 1 1 d .
C4B C 1.0740(2) 0.26565(17) 0.40535(16) 0.0190(5) Uani 1 1 d .
H4B H 1.1038 0.3139 0.4534 0.023 Uiso 1 1 calc R
C5B C 1.0407(2) 0.28117(16) 0.32730(15) 0.0168(5) Uani 1 1 d .
H5B H 1.0485 0.3401 0.3223 0.020 Uiso 1 1 calc R
C6B C 0.9967(2) 0.21120(16) 0.25807(15) 0.0152(5) Uani 1 1 d .
C7B C 0.9422(2) 0.05797(16) 0.18060(15) 0.0151(5) Uani 1 1 d .
H7B H 0.9966 0.0030 0.1662 0.018 Uiso 1 1 calc R
C8B C 0.7941(2) 0.03129(16) 0.16865(15) 0.0153(5) Uani 1 1 d .
H8B H 0.7438 0.0832 0.2054 0.018 Uiso 1 1 calc R
C9B C 0.7539(2) -0.05104(16) 0.19362(16) 0.0170(5) Uani 1 1 d .
C10B C 0.7663(2) -0.13761(17) 0.13760(17) 0.0208(5) Uani 1 1 d .
H10B H 0.8019 -0.1458 0.0818 0.025 Uiso 1 1 calc R
C11B C 0.7277(3) -0.21289(17) 0.16123(17) 0.0214(5) Uani 1 1 d .
H11B H 0.7370 -0.2716 0.1220 0.026 Uiso 1 1 calc R
C12B C 0.6754(2) -0.20105(18) 0.24287(16) 0.0212(5) Uani 1 1 d .
C13B C 0.6600(3) -0.11502(19) 0.29884(17) 0.0261(6) Uani 1 1 d .
H13B H 0.6232 -0.1067 0.3544 0.031 Uiso 1 1 calc R
C14B C 0.6979(3) -0.04117(18) 0.27396(16) 0.0222(5) Uani 1 1 d .
H14B H 0.6855 0.0175 0.3125 0.027 Uiso 1 1 calc R
C15B C 1.1318(3) 0.2271(2) 0.56015(18) 0.0325(7) Uani 1 1 d .
H15D H 1.2104 0.2578 0.5482 0.049 Uiso 1 1 calc R
H15E H 1.1497 0.2020 0.6073 0.049 Uiso 1 1 calc R
H15F H 1.0612 0.2702 0.5770 0.049 Uiso 1 1 calc R
C16B C 0.6350(3) -0.35804(19) 0.21405(19) 0.0305(6) Uani 1 1 d .
H16D H 0.5762 -0.3606 0.1657 0.046 Uiso 1 1 calc R
H16E H 0.6045 -0.4009 0.2434 0.046 Uiso 1 1 calc R
H16F H 0.7230 -0.3735 0.1920 0.046 Uiso 1 1 calc R
C1C C 0.3616(2) 0.42686(15) 0.44479(15) 0.0155(5) Uani 1 1 d .
C2C C 0.3444(2) 0.41996(16) 0.52714(15) 0.0162(5) Uani 1 1 d .
H2C H 0.3996 0.3834 0.5486 0.019 Uiso 1 1 calc R
C3C C 0.2444(2) 0.46785(16) 0.57797(15) 0.0177(5) Uani 1 1 d .
C4C C 0.1623(2) 0.52074(17) 0.54637(16) 0.0205(5) Uani 1 1 d .
H4C H 0.0960 0.5543 0.5821 0.025 Uiso 1 1 calc R
C5C C 0.1777(2) 0.52431(17) 0.46211(16) 0.0196(5) Uani 1 1 d .
H5C H 0.1208 0.5591 0.4397 0.024 Uiso 1 1 calc R
C6C C 0.2765(2) 0.47695(16) 0.41138(15) 0.0169(5) Uani 1 1 d .
C7C C 0.4680(2) 0.38883(15) 0.38149(15) 0.0147(5) Uani 1 1 d .
H7C H 0.5551 0.4013 0.4107 0.018 Uiso 1 1 calc R
C8C C 0.4517(2) 0.28708(15) 0.32971(15) 0.0151(5) Uani 1 1 d .
H8C H 0.3564 0.2722 0.3240 0.018 Uiso 1 1 calc R
C9C C 0.5133(2) 0.22731(16) 0.37529(15) 0.0152(5) Uani 1 1 d .
C10C C 0.6472(2) 0.23050(16) 0.39141(16) 0.0183(5) Uani 1 1 d .
H10C H 0.7017 0.2676 0.3688 0.022 Uiso 1 1 calc R
C11C C 0.7026(2) 0.18078(17) 0.43979(16) 0.0203(5) Uani 1 1 d .
H11C H 0.7936 0.1847 0.4508 0.024 Uiso 1 1 calc R
C12C C 0.6234(3) 0.12511(17) 0.47205(16) 0.0200(5) Uani 1 1 d .
C13C C 0.4901(2) 0.12027(17) 0.45595(16) 0.0205(5) Uani 1 1 d .
H13C H 0.4360 0.0820 0.4774 0.025 Uiso 1 1 calc R
C14C C 0.4361(2) 0.17119(16) 0.40862(15) 0.0181(5) Uani 1 1 d .
H14C H 0.3448 0.1679 0.3986 0.022 Uiso 1 1 calc R
C15C C 0.1534(3) 0.5211(2) 0.71953(18) 0.0305(6) Uani 1 1 d .
H15G H 0.1801 0.5830 0.7243 0.046 Uiso 1 1 calc R
H15H H 0.1602 0.5118 0.7764 0.046 Uiso 1 1 calc R
H15I H 0.0632 0.5104 0.6988 0.046 Uiso 1 1 calc R
C16C C 0.8053(3) 0.0673(2) 0.5287(2) 0.0330(7) Uani 1 1 d .
H16G H 0.8460 0.0481 0.4715 0.050 Uiso 1 1 calc R
H16H H 0.8246 0.0241 0.5596 0.050 Uiso 1 1 calc R
H16I H 0.8399 0.1268 0.5616 0.050 Uiso 1 1 calc R
C1D C 0.4987(2) 0.37122(16) 0.23117(15) 0.0155(5) Uani 1 1 d .
C2D C 0.5339(2) 0.38473(16) 0.15335(16) 0.0174(5) Uani 1 1 d .
H2D H 0.5336 0.4433 0.1472 0.021 Uiso 1 1 calc R
C3D C 0.5697(2) 0.31076(17) 0.08426(15) 0.0179(5) Uani 1 1 d .
C4D C 0.5753(2) 0.22549(17) 0.09338(15) 0.0173(5) Uani 1 1 d .
H4D H 0.6019 0.1759 0.0464 0.021 Uiso 1 1 calc R
C5D C 0.5412(2) 0.21331(16) 0.17283(15) 0.0164(5) Uani 1 1 d .
H5D H 0.5451 0.1553 0.1799 0.020 Uiso 1 1 calc R
C6D C 0.5019(2) 0.28552(16) 0.24075(15) 0.0155(5) Uani 1 1 d .
C7D C 0.4553(2) 0.43988(16) 0.31318(15) 0.0157(5) Uani 1 1 d .
H7D H 0.5150 0.4938 0.3281 0.019 Uiso 1 1 calc R
C8D C 0.3108(2) 0.46920(16) 0.31800(15) 0.0165(5) Uani 1 1 d .
H8D H 0.2582 0.4180 0.2794 0.020 Uiso 1 1 calc R
C9D C 0.2797(2) 0.55260(16) 0.29376(15) 0.0174(5) Uani 1 1 d .
C10D C 0.1789(2) 0.55207(17) 0.23754(15) 0.0187(5) Uani 1 1 d .
H10D H 0.1356 0.4967 0.2088 0.022 Uiso 1 1 calc R
C11D C 0.1383(2) 0.63010(18) 0.22146(16) 0.0213(5) Uani 1 1 d .
H11D H 0.0678 0.6277 0.1829 0.026 Uiso 1 1 calc R
C12D C 0.2011(3) 0.71066(18) 0.26182(16) 0.0215(5) Uani 1 1 d .
C13D C 0.3079(3) 0.71268(18) 0.31632(18) 0.0251(6) Uani 1 1 d .
H13D H 0.3546 0.7674 0.3420 0.030 Uiso 1 1 calc R
C14D C 0.3450(3) 0.63469(18) 0.33253(17) 0.0235(5) Uani 1 1 d .
H14D H 0.4160 0.6368 0.3706 0.028 Uiso 1 1 calc R
C15D C 0.6319(3) 0.25819(19) -0.06527(16) 0.0253(6) Uani 1 1 d .
H15J H 0.7121 0.2309 -0.0534 0.038 Uiso 1 1 calc R
H15K H 0.6456 0.2810 -0.1146 0.038 Uiso 1 1 calc R
H15L H 0.5613 0.2129 -0.0788 0.038 Uiso 1 1 calc R
C16D C 0.0496(3) 0.7959(2) 0.2112(2) 0.0311(6) Uani 1 1 d .
H16J H 0.0538 0.7588 0.1506 0.047 Uiso 1 1 calc R
H16K H 0.0329 0.8583 0.2142 0.047 Uiso 1 1 calc R
H16L H -0.0208 0.7733 0.2402 0.047 Uiso 1 1 calc R
O3A O 0.76133(18) 0.05774(13) -0.17006(11) 0.0240(4) Uani 1 1 d .
O12A O 1.18152(19) 0.43948(13) -0.00664(13) 0.0273(4) Uani 1 1 d .
O3B O 1.09435(19) 0.15636(13) 0.48437(11) 0.0251(4) Uani 1 1 d .
O12B O 0.6365(2) -0.27016(13) 0.27326(12) 0.0294(4) Uani 1 1 d .
O3C O 0.23652(18) 0.45991(12) 0.65970(11) 0.0228(4) Uani 1 1 d .
O12C O 0.66768(19) 0.07160(13) 0.51883(12) 0.0270(4) Uani 1 1 d .
O3D O 0.59819(19) 0.33051(12) 0.00899(11) 0.0238(4) Uani 1 1 d .
O12D O 0.16922(19) 0.79195(13) 0.25281(13) 0.0286(4) Uani 1 1 d .

loop_
_atom_site_aniso_label
_atom_site_aniso_U_11
_atom_site_aniso_U_22
_atom_site_aniso_U_33
_atom_site_aniso_U_23
_atom_site_aniso_U_13
_atom_site_aniso_U_12
C1A 0.0129(10) 0.0126(11) 0.0162(11) 0.0015(9) -0.0008(8) 0.0017(8)
C2A 0.0170(11) 0.0149(11) 0.0159(11) 0.0030(9) 0.0007(9) 0.0018(9)
C3A 0.0202(12) 0.0179(12) 0.0154(11) 0.0028(9) -0.0005(9) 0.0058(9)
C4A 0.0171(12) 0.0197(12) 0.0224(12) 0.0019(10) -0.0064(9) -0.0009(9)
C5A 0.0152(11) 0.0183(12) 0.0231(12) 0.0043(10) -0.0004(9) -0.0014(9)
C6A 0.0151(11) 0.0147(11) 0.0186(12) 0.0038(9) 0.0005(9) 0.0020(9)
C7A 0.0137(11) 0.0152(11) 0.0148(11) 0.0044(9) 0.0006(8) 0.0008(8)
C8A 0.0125(10) 0.0147(11) 0.0148(11) 0.0023(9) -0.0007(8) 0.0000(8)
C9A 0.0157(11) 0.0147(11) 0.0116(10) 0.0020(9) -0.0001(8) -0.0003(8)
C10A 0.0164(11) 0.0177(12) 0.0196(12) 0.0062(9) -0.0026(9) -0.0002(9)
C11A 0.0163(12) 0.0208(13) 0.0216(12) 0.0053(10) 0.0006(9) -0.0013(9)
C12A 0.0246(13) 0.0187(12) 0.0165(12) 0.0063(10) 0.0026(9) -0.0024(10)
C13A 0.0215(12) 0.0210(13) 0.0186(12) 0.0087(10) -0.0025(9) 0.0028(10)
C14A 0.0152(11) 0.0200(12) 0.0162(11) 0.0041(9) -0.0022(9) -0.0002(9)
C15A 0.0371(17) 0.060(2) 0.0210(14) 0.0123(14) -0.0147(12) -0.0106(15)
C16A 0.0320(15) 0.0273(15) 0.0333(15) 0.0130(12) 0.0064(12) -0.0080(12)
C1B 0.0115(10) 0.0191(12) 0.0146(11) 0.0039(9) 0.0013(8) 0.0002(8)
C2B 0.0148(11) 0.0196(12) 0.0187(12) 0.0077(10) -0.0002(9) -0.0013(9)
C3B 0.0137(11) 0.0279(13) 0.0151(11) 0.0082(10) 0.0002(9) -0.0003(9)
C4B 0.0164(11) 0.0224(13) 0.0154(11) 0.0019(9) -0.0018(9) -0.0028(9)
C5B 0.0151(11) 0.0182(12) 0.0169(11) 0.0051(9) 0.0014(9) -0.0008(9)
C6B 0.0099(10) 0.0198(12) 0.0156(11) 0.0050(9) 0.0007(8) 0.0017(8)
C7B 0.0142(11) 0.0152(11) 0.0154(11) 0.0039(9) 0.0003(8) 0.0010(8)
C8B 0.0137(11) 0.0156(11) 0.0162(11) 0.0041(9) 0.0016(8) -0.0001(8)
C9B 0.0143(11) 0.0185(12) 0.0185(12) 0.0062(9) 0.0001(9) -0.0012(9)
C10B 0.0217(12) 0.0202(13) 0.0202(12) 0.0056(10) 0.0045(10) 0.0000(10)
C11B 0.0259(13) 0.0162(12) 0.0213(12) 0.0047(10) -0.0014(10) -0.0003(10)
C12B 0.0220(12) 0.0237(13) 0.0200(12) 0.0101(10) -0.0049(10) -0.0057(10)
C13B 0.0319(15) 0.0287(15) 0.0173(12) 0.0069(11) 0.0056(10) -0.0041(11)
C14B 0.0294(14) 0.0198(13) 0.0155(12) 0.0024(10) 0.0023(10) -0.0013(10)
C15B 0.0421(17) 0.0371(17) 0.0187(13) 0.0097(12) -0.0086(12) -0.0080(13)
C16B 0.0418(17) 0.0233(14) 0.0297(15) 0.0134(12) 0.0020(12) -0.0038(12)
C1C 0.0146(11) 0.0134(11) 0.0163(11) 0.0013(9) -0.0008(9) -0.0023(8)
C2C 0.0156(11) 0.0142(11) 0.0179(11) 0.0038(9) -0.0004(9) -0.0004(9)
C3C 0.0171(11) 0.0194(12) 0.0155(11) 0.0037(9) 0.0018(9) -0.0042(9)
C4C 0.0145(11) 0.0217(13) 0.0228(13) 0.0031(10) 0.0031(9) 0.0009(9)
C5C 0.0163(12) 0.0194(12) 0.0234(13) 0.0067(10) -0.0005(9) 0.0028(9)
C6C 0.0150(11) 0.0165(12) 0.0183(12) 0.0042(9) -0.0006(9) -0.0022(9)
C7C 0.0127(11) 0.0164(11) 0.0150(11) 0.0048(9) -0.0014(8) 0.0003(8)
C8C 0.0144(11) 0.0146(11) 0.0161(11) 0.0046(9) 0.0019(8) 0.0003(8)
C9C 0.0161(11) 0.0147(11) 0.0134(11) 0.0023(9) 0.0021(8) 0.0012(9)
C10C 0.0171(11) 0.0177(12) 0.0206(12) 0.0064(10) 0.0033(9) 0.0001(9)
C11C 0.0174(12) 0.0207(13) 0.0219(12) 0.0052(10) -0.0019(9) 0.0005(9)
C12C 0.0259(13) 0.0183(12) 0.0160(11) 0.0055(10) 0.0003(9) 0.0030(10)
C13C 0.0223(12) 0.0216(13) 0.0193(12) 0.0086(10) 0.0034(10) -0.0016(10)
C14C 0.0156(11) 0.0205(12) 0.0175(12) 0.0049(10) 0.0017(9) -0.0006(9)
C15C 0.0281(14) 0.0421(17) 0.0205(13) 0.0081(12) 0.0087(11) 0.0102(12)
C16C 0.0334(16) 0.0377(17) 0.0344(16) 0.0201(13) -0.0042(12) 0.0086(13)
C1D 0.0120(10) 0.0157(11) 0.0175(11) 0.0029(9) -0.0002(8) 0.0001(8)
C2D 0.0155(11) 0.0173(12) 0.0202(12) 0.0069(10) -0.0015(9) 0.0000(9)
C3D 0.0144(11) 0.0228(13) 0.0169(11) 0.0069(10) 0.0020(9) 0.0003(9)
C4D 0.0142(11) 0.0199(12) 0.0161(11) 0.0030(9) 0.0010(9) 0.0019(9)
C5D 0.0134(11) 0.0163(12) 0.0195(12) 0.0054(9) -0.0003(9) 0.0007(9)
C6D 0.0108(10) 0.0198(12) 0.0159(11) 0.0053(9) -0.0011(8) -0.0018(9)
C7D 0.0145(11) 0.0155(11) 0.0161(11) 0.0035(9) -0.0013(9) -0.0005(9)
C8D 0.0154(11) 0.0160(12) 0.0164(11) 0.0025(9) -0.0003(9) 0.0008(9)
C9D 0.0165(11) 0.0192(12) 0.0164(11) 0.0054(9) 0.0020(9) 0.0022(9)
C10D 0.0185(12) 0.0220(13) 0.0149(11) 0.0046(9) -0.0010(9) -0.0009(9)
C11D 0.0205(12) 0.0262(14) 0.0185(12) 0.0085(10) -0.0013(9) 0.0037(10)
C12D 0.0243(13) 0.0239(13) 0.0195(12) 0.0109(10) 0.0055(10) 0.0069(10)
C13D 0.0290(14) 0.0181(13) 0.0275(14) 0.0059(11) -0.0031(11) -0.0008(10)
C14D 0.0245(13) 0.0222(13) 0.0237(13) 0.0066(10) -0.0066(10) 0.0015(10)
C15D 0.0315(14) 0.0287(14) 0.0166(12) 0.0075(11) 0.0054(10) 0.0080(11)
C16D 0.0282(15) 0.0351(16) 0.0382(16) 0.0226(13) 0.0005(12) 0.0084(12)
O3A 0.0260(10) 0.0300(10) 0.0151(9) 0.0057(7) -0.0056(7) -0.0003(8)
O12A 0.0264(10) 0.0315(11) 0.0307(10) 0.0195(9) 0.0030(8) -0.0030(8)
O3B 0.0309(10) 0.0292(10) 0.0169(9) 0.0098(8) -0.0067(7) -0.0062(8)
O12B 0.0426(12) 0.0236(10) 0.0239(10) 0.0108(8) -0.0013(8) -0.0096(8)
O3C 0.0241(9) 0.0280(10) 0.0162(9) 0.0064(7) 0.0059(7) 0.0039(7)
O12C 0.0272(10) 0.0302(11) 0.0292(10) 0.0176(8) -0.0023(8) 0.0013(8)
O3D 0.0316(10) 0.0226(9) 0.0190(9) 0.0087(7) 0.0094(7) 0.0053(8)
O12D 0.0318(11) 0.0252(10) 0.0336(11) 0.0157(8) -0.0031(8) 0.0054(8)

loop_
_atom_type_symbol
_atom_type_description
_atom_type_scat_dispersion_real
_atom_type_scat_dispersion_imag
_atom_type_scat_source
C C 0.0033 0.0016 'International Tables Vol C Tables 4.2.6.8 and 6.1.1.4'
H H 0.0000 0.0000 'International Tables Vol C Tables 4.2.6.8 and 6.1.1.4'
O O 0.0106 0.0060 'International Tables Vol C Tables 4.2.6.8 and 6.1.1.4'

loop_
_geom_angle_atom_site_label_1
_geom_angle_atom_site_label_2
_geom_angle_atom_site_label_3
_geom_angle
C2A C1A C6A 121.3(2)
C2A C1A C7A 128.4(2)
C6A C1A C7A 110.3(2)
C1A C2A C3A 119.0(2)
C1A C2A H2A 120.5
C3A C2A H2A 120.5
O3A C3A C4A 124.7(2)
O3A C3A C2A 114.9(2)
C4A C3A C2A 120.4(2)
C3A C4A C5A 120.0(2)
C3A C4A H4A 120.0
C5A C4A H4A 120.0
C6A C5A C4A 119.9(2)
C6A C5A H5A 120.0
C4A C5A H5A 120.0
C5A C6A C1A 119.3(2)
C5A C6A C8B 130.1(2)
C1A C6A C8B 110.5(2)
C1A C7A C7B 104.33(18)
C1A C7A C8A 114.50(19)
C7B C7A C8A 104.76(18)
C1A C7A H7A 111.0
C7B C7A H7A 111.0
C8A C7A H7A 111.0
C9A C8A C6B 119.30(19)
C9A C8A C7A 112.23(19)
C6B C8A C7A 101.26(18)
C9A C8A H8A 107.8
C6B C8A H8A 107.8
C7A C8A H8A 107.8
C10A C9A C14A 117.9(2)
C10A C9A C8A 121.6(2)
C14A C9A C8A 120.4(2)
C9A C10A C11A 121.3(2)
C9A C10A H10A 119.4
C11A C10A H10A 119.4
C12A C11A C10A 119.6(2)
C12A C11A H11A 120.2
C10A C11A H11A 120.2
O12A C12A C13A 116.4(2)
O12A C12A C11A 123.6(2)
C13A C12A C11A 120.0(2)
C14A C13A C12A 119.8(2)
C14A C13A H13A 120.1
C12A C13A H13A 120.1
C13A C14A C9A 121.4(2)
C13A C14A H14A 119.3
C9A C14A H14A 119.3
O3A C15A H15A 109.5
O3A C15A H15B 109.5
H15A C15A H15B 109.5
O3A C15A H15C 109.5
H15A C15A H15C 109.5
H15B C15A H15C 109.5
O12A C16A H16A 109.5
O12A C16A H16B 109.5
H16A C16A H16B 109.5
O12A C16A H16C 109.5
H16A C16A H16C 109.5
H16B C16A H16C 109.5
C2B C1B C6B 120.8(2)
C2B C1B C7B 128.4(2)
C6B C1B C7B 110.7(2)
C1B C2B C3B 118.8(2)
C1B C2B H2B 120.6
C3B C2B H2B 120.6
O3B C3B C4B 124.3(2)
O3B C3B C2B 114.7(2)
C4B C3B C2B 121.0(2)
C3B C4B C5B 119.4(2)
C3B C4B H4B 120.3
C5B C4B H4B 120.3
C6B C5B C4B 120.1(2)
C6B C5B H5B 120.0
C4B C5B H5B 120.0
C5B C6B C1B 119.9(2)
C5B C6B C8A 129.9(2)
C1B C6B C8A 110.1(2)
C1B C7B C7A 102.44(18)
C1B C7B C8B 118.23(19)
C7A C7B C8B 104.23(18)
C1B C7B H7B 110.4
C7A C7B H7B 110.4
C8B C7B H7B 110.4
C9B C8B C6A 115.83(19)
C9B C8B C7B 115.54(19)
C6A C8B C7B 101.97(18)
C9B C8B H8B 107.7
C6A C8B H8B 107.7
C7B C8B H8B 107.7
C10B C9B C14B 117.8(2)
C10B C9B C8B 122.3(2)
C14B C9B C8B 119.9(2)
C9B C10B C11B 121.6(2)
C9B C10B H10B 119.2
C11B C10B H10B 119.2
C12B C11B C10B 119.3(2)
C12B C11B H11B 120.4
C10B C11B H11B 120.4
O12B C12B C13B 116.1(2)
O12B C12B C11B 124.1(2)
C13B C12B C11B 119.8(2)
C14B C13B C12B 120.1(2)
C14B C13B H13B 119.9
C12B C13B H13B 119.9
C13B C14B C9B 121.4(2)
C13B C14B H14B 119.3
C9B C14B H14B 119.3
O3B C15B H15D 109.5
O3B C15B H15E 109.5
H15D C15B H15E 109.5
O3B C15B H15F 109.5
H15D C15B H15F 109.5
H15E C15B H15F 109.5
O12B C16B H16D 109.5
O12B C16B H16E 109.5
H16D C16B H16E 109.5
O12B C16B H16F 109.5
H16D C16B H16F 109.5
H16E C16B H16F 109.5
C2C C1C C6C 120.8(2)
C2C C1C C7C 128.5(2)
C6C C1C C7C 110.7(2)
C1C C2C C3C 118.6(2)
C1C C2C H2C 120.7
C3C C2C H2C 120.7
O3C C3C C4C 124.0(2)
O3C C3C C2C 115.1(2)
C4C C3C C2C 120.9(2)
C3C C4C C5C 119.8(2)
C3C C4C H4C 120.1
C5C C4C H4C 120.1
C6C C5C C4C 119.6(2)
C6C C5C H5C 120.2
C4C C5C H5C 120.2
C5C C6C C1C 120.2(2)
C5C C6C C8D 129.1(2)
C1C C6C C8D 110.7(2)
C1C C7C C7D 103.71(18)
C1C C7C C8C 115.40(19)
C7D C7C C8C 105.51(18)
C1C C7C H7C 110.6
C7D C7C H7C 110.6
C8C C7C H7C 110.6
C9C C8C C6D 119.1(2)
C9C C8C C7C 112.35(19)
C6D C8C C7C 101.47(18)
C9C C8C H8C 107.8
C6D C8C H8C 107.8
C7C C8C H8C 107.8
C10C C9C C14C 117.7(2)
C10C C9C C8C 121.7(2)
C14C C9C C8C 120.5(2)
C11C C10C C9C 121.6(2)
C11C C10C H10C 119.2
C9C C10C H10C 119.2
C10C C11C C12C 119.5(2)
C10C C11C H11C 120.3
C12C C11C H11C 120.3
O12C C12C C13C 115.7(2)
O12C C12C C11C 124.5(2)
C13C C12C C11C 119.8(2)
C14C C13C C12C 120.1(2)
C14C C13C H13C 120.0
C12C C13C H13C 120.0
C13C C14C C9C 121.4(2)
C13C C14C H14C 119.3
C9C C14C H14C 119.3
O3C C15C H15G 109.5
O3C C15C H15H 109.5
H15G C15C H15H 109.5
O3C C15C H15I 109.5
H15G C15C H15I 109.5
H15H C15C H15I 109.5
O12C C16C H16G 109.5
O12C C16C H16H 109.5
H16G C16C H16H 109.5
O12C C16C H16I 109.5
H16G C16C H16I 109.5
H16H C16C H16I 109.5
C2D C1D C6D 120.5(2)
C2D C1D C7D 128.2(2)
C6D C1D C7D 111.3(2)
C1D C2D C3D 118.9(2)
C1D C2D H2D 120.6
C3D C2D H2D 120.6
O3D C3D C4D 124.4(2)
O3D C3D C2D 114.5(2)
C4D C3D C2D 121.1(2)
C3D C4D C5D 119.2(2)
C3D C4D H4D 120.4
C5D C4D H4D 120.4
C6D C5D C4D 120.2(2)
C6D C5D H5D 119.9
C4D C5D H5D 119.9
C5D C6D C1D 120.1(2)
C5D C6D C8C 129.2(2)
C1D C6D C8C 110.7(2)
C1D C7D C8D 117.43(19)
C1D C7D C7C 102.65(19)
C8D C7D C7C 105.09(18)
C1D C7D H7D 110.4
C8D C7D H7D 110.4
C7C C7D H7D 110.4
C9D C8D C6C 113.1(2)
C9D C8D C7D 118.0(2)
C6C C8D C7D 101.88(18)
C9D C8D H8D 107.8
C6C C8D H8D 107.8
C7D C8D H8D 107.8
C10D C9D C14D 117.6(2)
C10D C9D C8D 120.8(2)
C14D C9D C8D 121.4(2)
C9D C10D C11D 122.1(2)
C9D C10D H10D 118.9
C11D C10D H10D 118.9
C12D C11D C10D 119.6(2)
C12D C11D H11D 120.2
C10D C11D H11D 120.2
O12D C12D C11D 125.2(2)
O12D C12D C13D 115.2(2)
C11D C12D C13D 119.6(2)
C14D C13D C12D 119.8(2)
C14D C13D H13D 120.1
C12D C13D H13D 120.1
C13D C14D C9D 121.2(2)
C13D C14D H14D 119.4
C9D C14D H14D 119.4
O3D C15D H15J 109.5
O3D C15D H15K 109.5
H15J C15D H15K 109.5
O3D C15D H15L 109.5
H15J C15D H15L 109.5
H15K C15D H15L 109.5
O12D C16D H16J 109.5
O12D C16D H16K 109.5
H16J C16D H16K 109.5
O12D C16D H16L 109.5
H16J C16D H16L 109.5
H16K C16D H16L 109.5
C3A O3A C15A 118.0(2)
C12A O12A C16A 116.3(2)
C3B O3B C15B 117.6(2)
C12B O12B C16B 117.5(2)
C3C O3C C15C 116.9(2)
C12C O12C C16C 117.3(2)
C3D O3D C15D 117.9(2)
C12D O12D C16D 116.9(2)

loop_
_geom_bond_atom_site_label_1
_geom_bond_atom_site_label_2
_geom_bond_distance
C1A C2A 1.379(3)
C1A C6A 1.401(3)
C1A C7A 1.499(3)
C2A C3A 1.398(3)
C2A H2A 0.9500
C3A O3A 1.369(3)
C3A C4A 1.387(4)
C4A C5A 1.402(4)
C4A H4A 0.9500
C5A C6A 1.380(3)
C5A H5A 0.9500
C6A C8B 1.524(3)
C7A C7B 1.548(3)
C7A C8A 1.559(3)
C7A H7A 1.0000
C8A C9A 1.511(3)
C8A C6B 1.521(3)
C8A H8A 1.0000
C9A C10A 1.392(3)
C9A C14A 1.399(3)
C10A C11A 1.393(3)
C10A H10A 0.9500
C11A C12A 1.389(4)
C11A H11A 0.9500
C12A O12A 1.381(3)
C12A C13A 1.386(4)
C13A C14A 1.384(3)
C13A H13A 0.9500
C14A H14A 0.9500
C15A O3A 1.420(3)
C15A H15A 0.9800
C15A H15B 0.9800
C15A H15C 0.9800
C16A O12A 1.430(3)
C16A H16A 0.9800
C16A H16B 0.9800
C16A H16C 0.9800
C1B C2B 1.383(3)
C1B C6B 1.401(3)
C1B C7B 1.509(3)
C2B C3B 1.399(3)
C2B H2B 0.9500
C3B O3B 1.375(3)
C3B C4B 1.385(4)
C4B C5B 1.404(3)
C4B H4B 0.9500
C5B C6B 1.376(3)
C5B H5B 0.9500
C7B C8B 1.567(3)
C7B H7B 1.0000
C8B C9B 1.513(3)
C8B H8B 1.0000
C9B C10B 1.388(3)
C9B C14B 1.391(3)
C10B C11B 1.395(3)
C10B H10B 0.9500
C11B C12B 1.390(4)
C11B H11B 0.9500
C12B O12B 1.370(3)
C12B C13B 1.385(4)
C13B C14B 1.384(4)
C13B H13B 0.9500
C14B H14B 0.9500
C15B O3B 1.427(3)
C15B H15D 0.9800
C15B H15E 0.9800
C15B H15F 0.9800
C16B O12B 1.415(3)
C16B H16D 0.9800
C16B H16E 0.9800
C16B H16F 0.9800
C1C C2C 1.385(3)
C1C C6C 1.399(3)
C1C C7C 1.501(3)
C2C C3C 1.396(3)
C2C H2C 0.9500
C3C O3C 1.372(3)
C3C C4C 1.394(4)
C4C C5C 1.395(4)
C4C H4C 0.9500
C5C C6C 1.383(3)
C5C H5C 0.9500
C6C C8D 1.525(3)
C7C C7D 1.558(3)
C7C C8C 1.561(3)
C7C H7C 1.0000
C8C C9C 1.505(3)
C8C C6D 1.526(3)
C8C H8C 1.0000
C9C C10C 1.397(3)
C9C C14C 1.398(3)
C10C C11C 1.391(3)
C10C H10C 0.9500
C11C C12C 1.394(3)
C11C H11C 0.9500
C12C O12C 1.373(3)
C12C C13C 1.390(4)
C13C C14C 1.386(3)
C13C H13C 0.9500
C14C H14C 0.9500
C15C O3C 1.431(3)
C15C H15G 0.9800
C15C H15H 0.9800
C15C H15I 0.9800
C16C O12C 1.428(3)
C16C H16G 0.9800
C16C H16H 0.9800
C16C H16I 0.9800
C1D C2D 1.390(3)
C1D C6D 1.396(3)
C1D C7D 1.506(3)
C2D C3D 1.398(3)
C2D H2D 0.9500
C3D O3D 1.379(3)
C3D C4D 1.387(3)
C4D C5D 1.403(3)
C4D H4D 0.9500
C5D C6D 1.381(3)
C5D H5D 0.9500
C7D C8D 1.557(3)
C7D H7D 1.0000
C8D C9D 1.511(3)
C8D H8D 1.0000
C9D C10D 1.379(3)
C9D C14D 1.402(4)
C10D C11D 1.393(4)
C10D H10D 0.9500
C11D C12D 1.377(4)
C11D H11D 0.9500
C12D O12D 1.368(3)
C12D C13D 1.403(4)
C13D C14D 1.383(4)
C13D H13D 0.9500
C14D H14D 0.9500
C15D O3D 1.426(3)
C15D H15J 0.9800
C15D H15K 0.9800
C15D H15L 0.9800
C16D O12D 1.413(3)
C16D H16J 0.9800
C16D H16K 0.9800
C16D H16L 0.9800

loop_
_geom_torsion_atom_site_label_1
_geom_torsion_atom_site_label_2
_geom_torsion_atom_site_label_3
_geom_torsion_atom_site_label_4
_geom_torsion
C6A C1A C2A C3A -3.0(3)
C7A C1A C2A C3A 178.3(2)
C1A C2A C3A O3A -179.2(2)
C1A C2A C3A C4A 0.3(4)
O3A C3A C4A C5A -178.8(2)
C2A C3A C4A C5A 1.8(4)
C3A C4A C5A C6A -1.2(4)
C4A C5A C6A C1A -1.4(4)
C4A C5A C6A C8B 176.3(2)
C2A C1A C6A C5A 3.6(4)
C7A C1A C6A C5A -177.6(2)
C2A C1A C6A C8B -174.5(2)
C7A C1A C6A C8B 4.4(3)
C2A C1A C7A C7B -166.7(2)
C6A C1A C7A C7B 14.5(3)
C2A C1A C7A C8A 79.3(3)
C6A C1A C7A C8A -99.4(2)
C1A C7A C8A C9A -86.2(2)
C7B C7A C8A C9A 160.18(18)
C1A C7A C8A C6B 145.49(19)
C7B C7A C8A C6B 31.8(2)
C6B C8A C9A C10A 50.3(3)
C7A C8A C9A C10A -67.8(3)
C6B C8A C9A C14A -134.6(2)
C7A C8A C9A C14A 107.3(2)
C14A C9A C10A C11A 0.2(4)
C8A C9A C10A C11A 175.4(2)
C9A C10A C11A C12A 0.4(4)
C10A C11A C12A O12A 179.4(2)
C10A C11A C12A C13A -0.8(4)
O12A C12A C13A C14A -179.5(2)
C11A C12A C13A C14A 0.7(4)
C12A C13A C14A C9A -0.1(4)
C10A C9A C14A C13A -0.3(4)
C8A C9A C14A C13A -175.6(2)
C6B C1B C2B C3B 1.1(3)
C7B C1B C2B C3B 177.8(2)
C1B C2B C3B O3B 179.9(2)
C1B C2B C3B C4B -1.2(4)
O3B C3B C4B C5B 179.2(2)
C2B C3B C4B C5B 0.4(4)
C3B C4B C5B C6B 0.4(4)
C4B C5B C6B C1B -0.6(3)
C4B C5B C6B C8A 177.5(2)
C2B C1B C6B C5B -0.2(3)
C7B C1B C6B C5B -177.4(2)
C2B C1B C6B C8A -178.7(2)
C7B C1B C6B C8A 4.1(3)
C9A C8A C6B C5B 35.5(4)
C7A C8A C6B C5B 159.2(2)
C9A C8A C6B C1B -146.2(2)
C7A C8A C6B C1B -22.6(2)
C2B C1B C7B C7A -160.5(2)
C6B C1B C7B C7A 16.4(2)
C2B C1B C7B C8B 85.6(3)
C6B C1B C7B C8B -97.4(2)
C1A C7A C7B C1B -150.47(18)
C8A C7A C7B C1B -29.8(2)
C1A C7A C7B C8B -26.7(2)
C8A C7A C7B C8B 93.9(2)
C5A C6A C8B C9B 35.0(4)
C1A C6A C8B C9B -147.2(2)
C5A C6A C8B C7B 161.3(2)
C1A C6A C8B C7B -20.9(2)
C1B C7B C8B C9B -92.1(3)
C7A C7B C8B C9B 155.06(19)
C1B C7B C8B C6A 141.4(2)
C7A C7B C8B C6A 28.6(2)
C6A C8B C9B C10B 35.6(3)
C7B C8B C9B C10B -83.5(3)
C6A C8B C9B C14B -141.9(2)
C7B C8B C9B C14B 98.9(3)
C14B C9B C10B C11B -1.8(4)
C8B C9B C10B C11B -179.4(2)
C9B C10B C11B C12B 0.0(4)
C10B C11B C12B O12B -178.8(2)
C10B C11B C12B C13B 1.3(4)
O12B C12B C13B C14B 179.3(2)
C11B C12B C13B C14B -0.8(4)
C12B C13B C14B C9B -1.0(4)
C10B C9B C14B C13B 2.3(4)
C8B C9B C14B C13B 180.0(2)
C6C C1C C2C C3C -3.3(3)
C7C C1C C2C C3C 174.2(2)
C1C C2C C3C O3C -177.9(2)
C1C C2C C3C C4C 0.7(3)
O3C C3C C4C C5C -179.9(2)
C2C C3C C4C C5C 1.7(4)
C3C C4C C5C C6C -1.5(4)
C4C C5C C6C C1C -1.0(4)
C4C C5C C6C C8D 178.8(2)
C2C C1C C6C C5C 3.4(4)
C7C C1C C6C C5C -174.5(2)
C2C C1C C6C C8D -176.4(2)
C7C C1C C6C C8D 5.7(3)
C2C C1C C7C C7D -165.3(2)
C6C C1C C7C C7D 12.4(2)
C2C C1C C7C C8C 79.8(3)
C6C C1C C7C C8C -102.5(2)
C1C C7C C8C C9C -89.5(2)
C7D C7C C8C C9C 156.63(19)
C1C C7C C8C C6D 142.2(2)
C7D C7C C8C C6D 28.3(2)
C6D C8C C9C C10C 55.5(3)
C7C C8C C9C C10C -62.8(3)
C6D C8C C9C C14C -129.3(2)
C7C C8C C9C C14C 112.4(2)
C14C C9C C10C C11C -0.8(4)
C8C C9C C10C C11C 174.5(2)
C9C C10C C11C C12C 1.0(4)
C10C C11C C12C O12C 178.5(2)
C10C C11C C12C C13C -0.3(4)
O12C C12C C13C C14C -179.5(2)
C11C C12C C13C C14C -0.5(4)
C12C C13C C14C C9C 0.8(4)
C10C C9C C14C C13C -0.1(4)
C8C C9C C14C C13C -175.5(2)
C6D C1D C2D C3D 1.4(3)
C7D C1D C2D C3D -179.1(2)
C1D C2D C3D O3D 177.7(2)
C1D C2D C3D C4D -2.5(4)
O3D C3D C4D C5D -178.6(2)
C2D C3D C4D C5D 1.6(4)
C3D C4D C5D C6D 0.4(3)
C4D C5D C6D C1D -1.4(3)
C4D C5D C6D C8C 175.3(2)
C2D C1D C6D C5D 0.5(3)
C7D C1D C6D C5D -179.1(2)
C2D C1D C6D C8C -176.7(2)
C7D C1D C6D C8C 3.7(3)
C9C C8C C6D C5D 39.1(3)
C7C C8C C6D C5D 162.9(2)
C9C C8C C6D C1D -144.0(2)
C7C C8C C6D C1D -20.2(2)
C2D C1D C7D C8D 80.4(3)
C6D C1D C7D C8D -100.1(2)
C2D C1D C7D C7C -164.9(2)
C6D C1D C7D C7C 14.6(2)
C1C C7C C7D C1D -148.33(18)
C8C C7C C7D C1D -26.6(2)
C1C C7C C7D C8D -25.0(2)
C8C C7C C7D C8D 96.7(2)
C5C C6C C8D C9D 31.4(3)
C1C C6C C8D C9D -148.8(2)
C5C C6C C8D C7D 159.1(2)
C1C C6C C8D C7D -21.1(2)
C1D C7D C8D C9D -94.6(3)
C7C C7D C8D C9D 152.2(2)
C1D C7D C8D C6C 141.0(2)
C7C C7D C8D C6C 27.7(2)
C6C C8D C9D C10D -109.6(3)
C7D C8D C9D C10D 131.7(2)
C6C C8D C9D C14D 65.3(3)
C7D C8D C9D C14D -53.4(3)
C14D C9D C10D C11D -2.4(4)
C8D C9D C10D C11D 172.6(2)
C9D C10D C11D C12D 0.8(4)
C10D C11D C12D O12D -178.7(2)
C10D C11D C12D C13D 2.1(4)
O12D C12D C13D C14D 177.5(2)
C11D C12D C13D C14D -3.3(4)
C12D C13D C14D C9D 1.6(4)
C10D C9D C14D C13D 1.3(4)
C8D C9D C14D C13D -173.8(2)
C4A C3A O3A C15A 1.2(4)
C2A C3A O3A C15A -179.4(2)
C13A C12A O12A C16A 158.6(2)
C11A C12A O12A C16A -21.5(4)
C4B C3B O3B C15B 4.6(4)
C2B C3B O3B C15B -176.6(2)
C13B C12B O12B C16B 171.9(3)
C11B C12B O12B C16B -8.0(4)
C4C C3C O3C C15C -10.7(3)
C2C C3C O3C C15C 167.9(2)
C13C C12C O12C C16C 173.4(2)
C11C C12C O12C C16C -5.5(4)
C4D C3D O3D C15D 1.9(4)
C2D C3D O3D C15D -178.2(2)
C11D C12D O12D C16D 11.6(4)
C13D C12D O12D C16D -169.2(2)
